data_7228885
loop_
_publ_author_name
'Lv, Xue-Hui'
'Yang, Shuai-Liang'
'Li, Yuan-Xia'
'Zhang, Chen-Xi'
'Wang, Qing-Lun'

_publ_section_title
;
 A family of lanthanide compounds based on nitronyl nitroxide radicals:
 synthesis, structure, magnetic and fluorescence properties
;
_journal_issue 61
_journal_name_full 'RSC Adv.'
_journal_page_first 38179
_journal_paper_doi 10.1039/C7RA05764D
_journal_volume 7
_journal_year 2017
_chemical_formula_sum 'C149 H173 Er3 F54 N18 O30'
_chemical_formula_weight 4223.83
_chemical_name_systematic
; 
 ? 
;
_space_group_IT_number 15
_symmetry_cell_setting monoclinic
_symmetry_space_group_name_Hall '-C 2yc'
_symmetry_space_group_name_H-M 'C 1 2/c 1'
_atom_sites_solution_hydrogens geom
_atom_sites_solution_primary direct
_atom_sites_solution_secondary difmap
_audit_creation_method SHELXL-97
_audit_update_record
;
2015-05-08 deposited with the CCDC.
2017-07-27 downloaded from the CCDC.
;
_cell_angle_alpha 90.00
_cell_angle_beta 101.550(10)
_cell_angle_gamma 90.00
_cell_formula_units_Z 4
_cell_length_a 49.977(11)
_cell_length_b 12.631(3)
_cell_length_c 28.671(6)
_cell_measurement_reflns_used 24855
_cell_measurement_temperature 113(2)
_cell_measurement_theta_max 27.9
_cell_measurement_theta_min 1.4
_cell_volume 17732(7)
_computing_cell_refinement CrystalClear
_computing_data_collection CrystalClear
_computing_data_reduction CrystalClear
_computing_molecular_graphics 'Bruker SHELXTL'
_computing_publication_material 'CrystalStructure 3.8'
_computing_structure_refinement 'SHELXL-97 (Sheldrick, 1997)'
_computing_structure_solution 'SHELXS-97 (Sheldrick, 1990)'
_diffrn_ambient_temperature 113(2)
_diffrn_detector_area_resol_mean 14.22
_diffrn_measured_fraction_theta_full 1.000
_diffrn_measured_fraction_theta_max 1.000
_diffrn_measurement_device_type 'Rigaku Saturn724 CCD'
_diffrn_measurement_method '\w and \f scans'
_diffrn_radiation_monochromator multilayer
_diffrn_radiation_source 'rotating anode'
_diffrn_radiation_type MoK\a
_diffrn_radiation_wavelength 0.71073
_diffrn_reflns_av_R_equivalents 0.0360
_diffrn_reflns_av_sigmaI/netI 0.0273
_diffrn_reflns_limit_h_max 59
_diffrn_reflns_limit_h_min -59
_diffrn_reflns_limit_k_max 15
_diffrn_reflns_limit_k_min -15
_diffrn_reflns_limit_l_max 34
_diffrn_reflns_limit_l_min -34
_diffrn_reflns_number 68448
_diffrn_reflns_theta_full 25.02
_diffrn_reflns_theta_max 25.02
_diffrn_reflns_theta_min 1.45
_diffrn_standards_decay_% 0
_diffrn_standards_interval_count 0
_diffrn_standards_interval_time 0
_diffrn_standards_number 0
_exptl_absorpt_coefficient_mu 1.535
_exptl_absorpt_correction_T_max 0.8373
_exptl_absorpt_correction_T_min 0.7489
_exptl_absorpt_correction_type multi-scan
_exptl_absorpt_process_details CrystalClear
_exptl_crystal_colour Colorless
_exptl_crystal_density_diffrn 1.582
_exptl_crystal_density_method 'not measured'
_exptl_crystal_description Prism
_exptl_crystal_F_000 8492
_exptl_crystal_size_max 0.20
_exptl_crystal_size_mid 0.18
_exptl_crystal_size_min 0.12
_refine_diff_density_max 1.489
_refine_diff_density_min -1.154
_refine_diff_density_rms 0.106
_refine_ls_extinction_method none
_refine_ls_goodness_of_fit_ref 1.072
_refine_ls_hydrogen_treatment constr
_refine_ls_matrix_type full
_refine_ls_number_parameters 1370
_refine_ls_number_reflns 15647
_refine_ls_number_restraints 474
_refine_ls_restrained_S_all 36.497
_refine_ls_R_factor_all 0.0524
_refine_ls_R_factor_gt 0.0504
_refine_ls_shift/su_max 0.001
_refine_ls_shift/su_mean 0.000
_refine_ls_structure_factor_coef Fsqd
_refine_ls_weighting_details 'calc w=1/[\s^2^(Fo^2^)+(0.0434P)^2^+191.9331P] where P=(Fo^2^+2Fc^2^)/3'
_refine_ls_weighting_scheme calc
_refine_ls_wR_factor_gt 0.1169
_refine_ls_wR_factor_ref 0.1182
_reflns_number_gt 14978
_reflns_number_total 15647
_reflns_threshold_expression >2sigma(I)
_cod_data_source_file c7ra05764d2.cif
_cod_data_source_block m121013f1
_cod_depositor_comments
;
The following automatic conversions were performed:

'_symmetry_cell_setting' value 'Monoclinic' changed to 'monoclinic'
according to
/home/data/users/saulius/crontab/automatic-downloads/rss-feeds/RSC/lib/dictionaries/cif_core.dic
dictionary named 'cif_core.dic' version 2.4.2 from 2011-04-26.

'_exptl_absorpt_correction_type' value 'MULTI-SCAN' changed to
'multi-scan' according to
/home/data/users/saulius/crontab/automatic-downloads/rss-feeds/RSC/lib/dictionaries/cif_core.dic
dictionary named 'cif_core.dic' version 2.4.2 from 2011-04-26.

'_refine_ls_hydrogen_treatment' value 'CONSTR' changed to 'constr'
according to
/home/data/users/saulius/crontab/automatic-downloads/rss-feeds/RSC/lib/dictionaries/cif_core.dic
dictionary named 'cif_core.dic' version 2.4.2 from 2011-04-26.

Automatic conversion script
Id: cif_fix_values 4973 2017-02-22 13:04:09Z antanas 
;
_cod_original_cell_volume 17733(7)
_cod_original_sg_symbol_H-M C2/c
_cod_database_code 7228885

loop_
_symmetry_equiv_pos_as_xyz
'x, y, z'
'-x, y, -z+1/2'
'x+1/2, y+1/2, z'
'-x+1/2, y+1/2, -z+1/2'
'-x, -y, -z'
'x, -y, z-1/2'
'-x+1/2, -y+1/2, -z'
'x+1/2, -y+1/2, z-1/2'

loop_
_atom_site_label
_atom_site_type_symbol
_atom_site_fract_x
_atom_site_fract_y
_atom_site_fract_z
_atom_site_U_iso_or_equiv
_atom_site_adp_type
_atom_site_occupancy
_atom_site_symmetry_multiplicity
_atom_site_calc_flag
_atom_site_refinement_flags
_atom_site_disorder_assembly
_atom_site_disorder_group
Er1 Er 0.14266(14) 0.3232(6) 0.0807(2) 0.023(2) Uani 1 1 d . . .
Er2 Er 1.0000 0.8146(8) 0.2500 0.022(3) Uani 1 2 d S . .
F1 F 0.186(4) -0.023(16) 0.035(8) 0.05(5) Uani 0.60 1 d PDU A 1
F2 F 0.195(6) -0.01(2) 0.109(8) 0.07(6) Uani 0.60 1 d PDU A 1
F3 F 0.228(4) 0.021(19) 0.072(9) 0.05(6) Uani 0.60 1 d PDU A 1
F1' F 0.183(7) -0.03(3) 0.055(14) 0.06(10) Uani 0.40 1 d PDU A 2
F2' F 0.210(7) 0.02(3) 0.118(9) 0.05(8) Uani 0.40 1 d PDU A 2
F3' F 0.224(5) 0.02(2) 0.051(11) 0.04(7) Uani 0.40 1 d PDU A 2
F4 F 0.238(2) 0.450(9) 0.071(4) 0.05(3) Uani 1 1 d U A .
F5 F 0.240(2) 0.363(10) 0.007(4) 0.05(3) Uani 1 1 d U A .
F6 F 0.211(2) 0.490(9) 0.005(4) 0.04(3) Uani 1 1 d U A .
F7 F 0.111(5) 0.637(17) -0.030(8) 0.06(6) Uani 0.60 1 d PDU B 1
F8 F 0.116(4) 0.503(17) -0.075(7) 0.04(5) Uani 0.60 1 d PDU B 1
F9 F 0.074(5) 0.560(18) -0.068(8) 0.04(6) Uani 0.60 1 d PU B 1
F7' F 0.122(6) 0.62(2) -0.037(10) 0.04(7) Uani 0.40 1 d PDU B 2
F8' F 0.106(6) 0.48(2) -0.081(8) 0.03(7) Uani 0.40 1 d PDU B 2
F9' F 0.080(6) 0.59(2) -0.062(10) 0.03(7) Uani 0.40 1 d PU B 2
F10 F 0.028(5) 0.42(2) 0.038(9) 0.05(7) Uani 0.60 1 d PDU B 1
F11 F 0.044(5) 0.271(16) 0.074(9) 0.05(6) Uani 0.60 1 d PDU B 1
F12 F 0.049(5) 0.42(2) 0.111(7) 0.05(6) Uani 0.60 1 d PDU B 1
F10' F 0.029(7) 0.44(3) 0.050(13) 0.04(9) Uani 0.40 1 d PDU B 2
F11' F 0.039(6) 0.276(19) 0.053(11) 0.04(7) Uani 0.40 1 d PDU B 2
F12' F 0.050(6) 0.38(3) 0.116(9) 0.04(8) Uani 0.40 1 d PDU B 2
F13 F 0.134(3) -0.024(12) 0.166(5) 0.07(4) Uani 1 1 d U . .
F14 F 0.103(3) 0.078(11) 0.181(5) 0.06(3) Uani 1 1 d U . .
F15 F 0.138(3) 0.047(14) 0.235(6) 0.08(4) Uani 1 1 d U . .
F16 F 0.229(5) 0.20(2) 0.223(9) 0.07(6) Uani 0.60 1 d PU C 1
F17 F 0.214(6) 0.34(3) 0.247(10) 0.07(8) Uani 0.60 1 d PU C 1
F18 F 0.231(4) 0.336(16) 0.184(7) 0.04(4) Uani 0.60 1 d PU C 1
F16' F 0.218(10) 0.23(4) 0.256(18) 0.10(14) Uani 0.40 1 d PU C 2
F17' F 0.215(7) 0.39(3) 0.234(13) 0.06(9) Uani 0.40 1 d PU C 2
F18' F 0.232(13) 0.27(5) 0.20(2) 0.12(18) Uani 0.40 1 d PU C 2
C61 C 0.955(5) 0.50(2) 0.265(9) 0.04(8) Uani 0.60 1 d PDU D 3
F19 F 0.964(6) 0.40(2) 0.286(10) 0.06(9) Uani 0.60 1 d PDU D 3
F20 F 0.930(4) 0.520(16) 0.271(7) 0.05(5) Uani 0.60 1 d PDU D 3
F21 F 0.953(5) 0.480(16) 0.217(7) 0.05(5) Uani 0.60 1 d PDU D 3
C61' C 0.964(8) 0.48(2) 0.259(12) 0.04(12) Uani 0.40 1 d PDU D 4
F19' F 0.940(8) 0.49(4) 0.228(15) 0.08(12) Uani 0.40 1 d PDU D 4
F20' F 0.980(8) 0.42(4) 0.236(17) 0.10(14) Uani 0.40 1 d PDU D 4
F21' F 0.958(7) 0.41(3) 0.294(11) 0.04(9) Uani 0.40 1 d PDU D 4
F22 F 0.955(3) 0.628(11) 0.098(5) 0.06(3) Uani 1 1 d U . .
F23 F 0.979(3) 0.750(11) 0.077(5) 0.06(3) Uani 1 1 d U . .
F24 F 0.992(3) 0.590(11) 0.075(5) 0.06(3) Uani 1 1 d U . .
F25 F 0.968(9) 1.12(3) 0.138(15) 0.08(13) Uani 0.50 1 d PU E 1
F26 F 1.009(8) 1.10(3) 0.133(13) 0.06(10) Uani 0.50 1 d PU E 1
F27 F 0.998(7) 1.23(3) 0.168(13) 0.06(10) Uani 0.50 1 d PU E 1
F25' F 0.978(10) 1.08(3) 0.124(9) 0.09(14) Uani 0.50 1 d P E 2
F26' F 1.019(6) 1.13(3) 0.148(11) 0.06(9) Uani 0.50 1 d P E 2
F27' F 0.986(9) 1.23(2) 0.166(12) 0.07(11) Uani 0.50 1 d P E 2
O1 O 0.141(2) 0.485(9) 0.117(4) 0.03(2) Uani 1 1 d . . .
O2 O 0.183(3) 0.618(12) 0.264(5) 0.05(4) Uani 1 1 d . . .
O3 O 0.118(2) 0.228(9) 0.018(4) 0.03(2) Uani 1 1 d . . .
O4 O 0.134(3) -0.059(10) -0.073(5) 0.04(3) Uani 1 1 d . . .
O5 O 0.168(2) 0.167(9) 0.073(4) 0.03(3) Uani 1 1 d . . .
O6 O 0.180(2) 0.376(9) 0.050(4) 0.03(2) Uani 1 1 d . . .
O7 O 0.126(2) 0.442(9) 0.019(4) 0.03(2) Uani 1 1 d . . .
O8 O 0.096(2) 0.350(9) 0.083(4) 0.03(2) Uani 1 1 d . . .
O9 O 0.132(2) 0.202(10) 0.134(4) 0.03(3) Uani 1 1 d . . .
O10 O 0.179(2) 0.325(10) 0.146(4) 0.03(3) Uani 1 1 d . . .
O11 O 0.955(2) 0.870(9) 0.245(4) 0.03(2) Uani 1 1 d . . .
O12 O 0.879(3) 0.713(13) 0.284(5) 0.05(4) Uani 1 1 d . . .
O13 O 0.973(2) 0.662(9) 0.252(4) 0.03(3) Uani 1 1 d . D .
O14 O 0.991(2) 0.755(9) 0.172(4) 0.03(3) Uani 1 1 d . . .
O15 O 0.996(2) 0.965(9) 0.200(4) 0.03(2) Uani 1 1 d . . .
N1 N 0.157(3) 0.541(11) 0.150(5) 0.03(3) Uani 1 1 d . . .
N2 N 0.176(3) 0.604(13) 0.219(5) 0.04(4) Uani 1 1 d . . .
N3 N 0.102(5) 0.234(16) 0.292(7) 0.06(6) Uani 1 1 d . . .
N4 N 0.117(3) 0.133(11) 0.000(5) 0.03(3) Uani 1 1 d . . .
N5 N 0.125(3) -0.002(11) -0.043(5) 0.03(3) Uani 1 1 d . . .
N6 N 0.208(3) 0.338(13) -0.111(6) 0.04(4) Uani 1 1 d . . .
N7 N 0.931(3) 0.825(11) 0.241(5) 0.03(3) Uani 1 1 d . . .
N8 N 0.895(3) 0.752(12) 0.259(5) 0.03(3) Uani 1 1 d . . .
N9 N 0.966(3) 0.796(12) 0.475(5) 0.03(3) Uani 1 1 d . . .
C1 C 0.159(4) 0.528(14) 0.197(6) 0.03(4) Uani 1 1 d . . .
C2 C 0.170(4) 0.639(15) 0.137(6) 0.03(4) Uani 1 1 d . . .
C3 C 0.184(5) 0.613(19) 0.096(8) 0.05(6) Uani 1 1 d . . .
H3A H 0.1975 0.5555 0.1056 0.082 Uiso 1 1 calc R . .
H3B H 0.1942 0.6761 0.0883 0.082 Uiso 1 1 calc R . .
H3C H 0.1709 0.5918 0.0681 0.082 Uiso 1 1 calc R . .
C4 C 0.148(4) 0.720(15) 0.121(7) 0.04(4) Uani 1 1 d . . .
H4A H 0.1337 0.6885 0.0955 0.059 Uiso 1 1 calc R . .
H4B H 0.1554 0.7826 0.1084 0.059 Uiso 1 1 calc R . .
H4C H 0.1393 0.7394 0.1476 0.059 Uiso 1 1 calc R . .
C5 C 0.189(4) 0.665(16) 0.186(7) 0.04(5) Uani 1 1 d . . .
C6 C 0.218(5) 0.62(2) 0.190(10) 0.07(7) Uani 1 1 d . . .
H6A H 0.2288 0.6326 0.2226 0.104 Uiso 1 1 calc R . .
H6B H 0.2276 0.6541 0.1672 0.104 Uiso 1 1 calc R . .
H6C H 0.2173 0.5433 0.1843 0.104 Uiso 1 1 calc R . .
C7 C 0.190(6) 0.782(18) 0.199(8) 0.06(7) Uani 1 1 d . . .
H7A H 0.1720 0.8066 0.1999 0.093 Uiso 1 1 calc R . .
H7B H 0.1981 0.8228 0.1762 0.093 Uiso 1 1 calc R . .
H7C H 0.2020 0.7902 0.2311 0.093 Uiso 1 1 calc R . .
C8 C 0.144(4) 0.450(15) 0.221(6) 0.03(4) Uani 1 1 d . . .
C9 C 0.155(5) 0.416(17) 0.267(7) 0.05(5) Uani 1 1 d . . .
H9 H 0.1728 0.4421 0.2832 0.058 Uiso 1 1 calc R . .
C10 C 0.141(5) 0.345(17) 0.291(7) 0.05(6) Uani 1 1 d . . .
H10 H 0.1493 0.3238 0.3223 0.062 Uiso 1 1 calc R . .
C11 C 0.116(5) 0.304(17) 0.269(8) 0.05(6) Uani 1 1 d . . .
C12 C 0.105(4) 0.335(16) 0.221(7) 0.04(5) Uani 1 1 d . . .
H12 H 0.0884 0.3067 0.2046 0.051 Uiso 1 1 calc R . .
C13 C 0.119(4) 0.407(15) 0.199(6) 0.04(4) Uani 1 1 d . . .
H13 H 0.1116 0.4273 0.1669 0.043 Uiso 1 1 calc R . .
C14 C 0.112(8) 0.22(2) 0.342(9) 0.09(11) Uani 1 1 d . . .
H14A H 0.1305 0.1855 0.3469 0.140 Uiso 1 1 calc R . .
H14B H 0.1000 0.1655 0.3545 0.140 Uiso 1 1 calc R . .
H14C H 0.1127 0.2823 0.3599 0.140 Uiso 1 1 calc R . .
C15 C 0.074(6) 0.20(2) 0.271(11) 0.08(10) Uani 1 1 d . . .
H15A H 0.0618 0.2633 0.2673 0.117 Uiso 1 1 calc R . .
H15B H 0.0677 0.1488 0.2911 0.117 Uiso 1 1 calc R . .
H15C H 0.0738 0.1710 0.2392 0.117 Uiso 1 1 calc R . .
C16 C 0.133(3) 0.100(13) -0.031(6) 0.03(3) Uani 1 1 d . . .
C17 C 0.094(3) 0.059(14) 0.003(6) 0.03(4) Uani 1 1 d . . .
C18 C 0.069(4) 0.105(16) -0.029(7) 0.04(5) Uani 1 1 d . . .
H18A H 0.0662 0.1783 -0.0197 0.061 Uiso 1 1 calc R . .
H18B H 0.0531 0.0626 -0.0274 0.061 Uiso 1 1 calc R . .
H18C H 0.0719 0.1054 -0.0623 0.061 Uiso 1 1 calc R . .
C19 C 0.090(4) 0.055(16) 0.054(7) 0.04(5) Uani 1 1 d . . .
H19A H 0.1070 0.0342 0.0755 0.063 Uiso 1 1 calc R . .
H19B H 0.0756 0.0041 0.0566 0.063 Uiso 1 1 calc R . .
H19C H 0.0846 0.1257 0.0635 0.063 Uiso 1 1 calc R . .
C20 C 0.105(4) -0.045(14) -0.015(6) 0.03(4) Uani 1 1 d . . .
C21 C 0.122(4) -0.114(16) 0.025(7) 0.04(5) Uani 1 1 d . . .
H21A H 0.1304 -0.1717 0.0102 0.064 Uiso 1 1 calc R . .
H21B H 0.1092 -0.1445 0.0438 0.064 Uiso 1 1 calc R . .
H21C H 0.1355 -0.0712 0.0448 0.064 Uiso 1 1 calc R . .
C22 C 0.084(4) -0.111(16) -0.047(7) 0.04(5) Uani 1 1 d . . .
H22A H 0.0751 -0.0690 -0.0750 0.065 Uiso 1 1 calc R . .
H22B H 0.0695 -0.1332 -0.0298 0.065 Uiso 1 1 calc R . .
H22C H 0.0921 -0.1741 -0.0579 0.065 Uiso 1 1 calc R . .
C23 C 0.153(3) 0.161(14) -0.049(6) 0.03(3) Uani 1 1 d . . .
C24 C 0.175(3) 0.111(14) -0.065(6) 0.03(4) Uani 1 1 d . . .
H24 H 0.1772 0.0369 -0.0619 0.035 Uiso 1 1 calc R . .
C25 C 0.193(3) 0.170(15) -0.085(6) 0.03(4) Uani 1 1 d . . .
H25 H 0.2080 0.1345 -0.0947 0.039 Uiso 1 1 calc R . .
C26 C 0.191(3) 0.280(15) -0.090(6) 0.03(4) Uani 1 1 d . . .
C27 C 0.169(3) 0.329(14) -0.073(6) 0.03(4) Uani 1 1 d . . .
H27 H 0.1675 0.4042 -0.0747 0.034 Uiso 1 1 calc R . .
C28 C 0.151(3) 0.271(13) -0.053(6) 0.03(3) Uani 1 1 d . . .
H28 H 0.1367 0.3064 -0.0424 0.031 Uiso 1 1 calc R . .
C29 C 0.226(4) 0.285(18) -0.139(7) 0.04(5) Uani 1 1 d . . .
H29A H 0.2369 0.2321 -0.1194 0.065 Uiso 1 1 calc R . .
H29B H 0.2375 0.3373 -0.1503 0.065 Uiso 1 1 calc R . .
H29C H 0.2142 0.2505 -0.1667 0.065 Uiso 1 1 calc R . .
C30 C 0.204(4) 0.451(17) -0.120(7) 0.05(5) Uani 1 1 d . . .
H30A H 0.1852 0.4612 -0.1391 0.069 Uiso 1 1 calc R . .
H30B H 0.2172 0.4790 -0.1369 0.069 Uiso 1 1 calc R . .
H30C H 0.2051 0.4873 -0.0894 0.069 Uiso 1 1 calc R . .
C31 C 0.201(3) 0.039(15) 0.071(6) 0.04(5) Uani 1 1 d D . .
C32 C 0.192(3) 0.152(15) 0.065(6) 0.03(4) Uani 1 1 d . A .
C33 C 0.209(3) 0.226(15) 0.050(6) 0.03(4) Uani 1 1 d . . .
H33 H 0.2262 0.2041 0.0446 0.036 Uiso 1 1 calc R A .
C34 C 0.202(3) 0.332(14) 0.044(6) 0.03(4) Uani 1 1 d . A .
C35 C 0.223(3) 0.409(15) 0.031(6) 0.03(4) Uani 1 1 d . . .
C36 C 0.101(4) 0.542(12) -0.045(6) 0.04(4) Uani 1 1 d D . .
C37 C 0.102(4) 0.472(13) 0.000(6) 0.03(4) Uani 1 1 d . B .
C38 C 0.077(4) 0.450(14) 0.014(6) 0.03(4) Uani 1 1 d . . .
H38 H 0.0608 0.4754 -0.0050 0.036 Uiso 1 1 calc R B .
C39 C 0.077(3) 0.392(13) 0.055(6) 0.03(3) Uani 1 1 d . B .
C40 C 0.049(4) 0.374(13) 0.069(6) 0.04(4) Uani 1 1 d D . .
C41 C 0.130(5) 0.065(18) 0.188(7) 0.05(5) Uani 1 1 d . . .
C42 C 0.145(4) 0.159(15) 0.171(7) 0.04(4) Uani 1 1 d . . .
C43 C 0.171(4) 0.183(17) 0.196(7) 0.04(5) Uani 1 1 d . . .
H43 H 0.1787 0.1433 0.2232 0.052 Uiso 1 1 calc R . .
C44 C 0.186(4) 0.266(16) 0.181(7) 0.04(4) Uani 1 1 d . C .
C45 C 0.215(5) 0.29(2) 0.211(8) 0.06(7) Uani 1 1 d . . .
C46 C 0.921(3) 0.788(14) 0.277(6) 0.03(3) Uani 1 1 d . . .
C47 C 0.911(3) 0.827(15) 0.194(6) 0.03(4) Uani 1 1 d . . .
C48 C 0.925(4) 0.78(2) 0.156(7) 0.05(5) Uani 1 1 d . . .
H48A H 0.9398 0.8238 0.1515 0.070 Uiso 1 1 calc R . .
H48B H 0.9115 0.7712 0.1264 0.070 Uiso 1 1 calc R . .
H48C H 0.9320 0.7079 0.1669 0.070 Uiso 1 1 calc R . .
C49 C 0.904(4) 0.942(17) 0.183(8) 0.05(5) Uani 1 1 d . . .
H49A H 0.8961 0.9726 0.2088 0.073 Uiso 1 1 calc R . .
H49B H 0.8906 0.9467 0.1530 0.073 Uiso 1 1 calc R . .
H49C H 0.9205 0.9805 0.1803 0.073 Uiso 1 1 calc R . .
C50 C 0.887(3) 0.758(14) 0.206(6) 0.03(4) Uani 1 1 d . . .
C51 C 0.859(4) 0.809(17) 0.192(7) 0.04(4) Uani 1 1 d . . .
H51A H 0.8452 0.7623 0.2023 0.057 Uiso 1 1 calc R . .
H51B H 0.8543 0.8190 0.1579 0.057 Uiso 1 1 calc R . .
H51C H 0.8590 0.8771 0.2085 0.057 Uiso 1 1 calc R . .
C52 C 0.886(5) 0.644(16) 0.188(7) 0.04(5) Uani 1 1 d . . .
H52A H 0.9033 0.6091 0.1992 0.067 Uiso 1 1 calc R . .
H52B H 0.8814 0.6436 0.1531 0.067 Uiso 1 1 calc R . .
H52C H 0.8714 0.6052 0.2001 0.067 Uiso 1 1 calc R . .
C53 C 0.933(3) 0.789(13) 0.328(6) 0.02(3) Uani 1 1 d . . .
C54 C 0.928(3) 0.708(14) 0.358(6) 0.03(4) Uani 1 1 d . . .
H54 H 0.9159 0.6510 0.3449 0.035 Uiso 1 1 calc R . .
C55 C 0.939(3) 0.709(14) 0.406(6) 0.03(4) Uani 1 1 d . . .
H55 H 0.9346 0.6531 0.4255 0.036 Uiso 1 1 calc R . .
C56 C 0.956(3) 0.792(14) 0.426(6) 0.03(4) Uani 1 1 d . . .
C57 C 0.962(3) 0.873(14) 0.396(6) 0.03(4) Uani 1 1 d . . .
H57 H 0.9734 0.9295 0.4083 0.033 Uiso 1 1 calc R . .
C58 C 0.951(3) 0.870(14) 0.348(6) 0.03(4) Uani 1 1 d . . .
H58 H 0.9551 0.9245 0.3277 0.032 Uiso 1 1 calc R . .
C59 C 0.986(4) 0.877(16) 0.494(7) 0.04(4) Uani 1 1 d . . .
H59A H 1.0032 0.8634 0.4836 0.059 Uiso 1 1 calc R . .
H59B H 0.9892 0.8752 0.5289 0.059 Uiso 1 1 calc R . .
H59C H 0.9789 0.9465 0.4827 0.059 Uiso 1 1 calc R . .
C60 C 0.965(4) 0.701(15) 0.504(7) 0.04(4) Uani 1 1 d . . .
H60A H 0.9461 0.6797 0.5009 0.056 Uiso 1 1 calc R . .
H60B H 0.9732 0.7170 0.5368 0.056 Uiso 1 1 calc R . .
H60C H 0.9754 0.6442 0.4921 0.056 Uiso 1 1 calc R . .
C62 C 0.975(3) 0.587(13) 0.281(6) 0.03(4) Uani 1 1 d D . .
C64 C 0.980(4) 0.659(15) 0.100(7) 0.04(4) Uani 1 1 d . . .
C65 C 0.995(3) 0.669(14) 0.152(6) 0.03(4) Uani 1 1 d . . .
C66 C 1.011(4) 0.584(15) 0.172(7) 0.03(4) Uani 1 1 d . . .
H66 H 1.0117 0.5217 0.1541 0.041 Uiso 1 1 calc R . .
C67 C 0.994(4) 1.129(16) 0.162(7) 0.04(5) Uani 1 1 d . . .
C68 C 0.997(3) 1.063(13) 0.207(6) 0.03(4) Uani 1 1 d . E .
C69 C 1.0000 1.12(2) 0.2500 0.03(6) Uani 1 2 d S . .
H69 H 1.0000 1.1929 0.2500 0.042 Uiso 1 2 calc SR E .
C70 C 0.206(8) 0.00(3) 0.304(12) 0.10(11) Uani 1 1 d DU . .
C71 C 0.195(8) 0.09(3) 0.331(16) 0.14(13) Uani 1 1 d DU F .
C72 C 0.218(8) 0.15(3) 0.365(15) 0.14(12) Uani 1 1 d DU . .
C73 C 0.205(13) 0.23(5) 0.392(19) 0.13(13) Uani 0.50 1 d PDU F 1
C74 C 0.226(12) 0.26(7) 0.44(2) 0.14(13) Uani 0.50 1 d PDU F 1
C75 C 0.194(13) 0.26(6) 0.47(2) 0.11(14) Uani 0.50 1 d PDU F 1
C76 C 0.169(14) 0.33(5) 0.45(3) 0.10(19) Uani 0.50 1 d PDU F 1
C73' C 0.21(2) 0.24(5) 0.39(3) 0.13(13) Uani 0.50 1 d PDU F 2
C74' C 0.202(18) 0.18(7) 0.43(3) 0.12(13) Uani 0.50 1 d PDU F 2
C75' C 0.215(18) 0.23(8) 0.48(3) 0.13(14) Uani 0.50 1 d PDU F 2
C76' C 0.244(18) 0.25(9) 0.47(3) 0.15(17) Uani 0.50 1 d PDU . 2

loop_
_atom_site_aniso_label
_atom_site_aniso_U_11
_atom_site_aniso_U_22
_atom_site_aniso_U_33
_atom_site_aniso_U_23
_atom_site_aniso_U_13
_atom_site_aniso_U_12
Er1 0.021(4) 0.027(4) 0.022(4) 0.000(3) 0.009(3) 0.002(3)
Er2 0.020(5) 0.023(5) 0.024(5) 0.000 0.010(4) 0.000
F1 0.05(6) 0.05(6) 0.05(6) 0.00(3) 0.01(3) 0.00(3)
F2 0.07(7) 0.07(7) 0.07(7) 0.00(3) 0.01(4) 0.00(3)
F3 0.05(7) 0.05(7) 0.05(7) 0.00(3) 0.01(4) 0.00(3)
F1' 0.06(10) 0.06(10) 0.06(10) 0.00(4) 0.01(4) 0.00(3)
F2' 0.05(8) 0.05(8) 0.05(8) 0.00(3) 0.01(4) 0.00(3)
F3' 0.03(7) 0.04(7) 0.04(7) 0.00(3) 0.01(4) 0.00(3)
F4 0.04(4) 0.05(4) 0.05(4) 0.00(3) 0.01(3) 0.00(3)
F5 0.05(4) 0.05(4) 0.05(4) 0.00(3) 0.02(3) 0.00(3)
F6 0.04(4) 0.05(4) 0.05(4) 0.01(3) 0.01(3) 0.00(3)
F7 0.06(7) 0.06(7) 0.06(7) 0.00(3) 0.01(4) 0.00(3)
F8 0.04(6) 0.04(6) 0.04(6) 0.00(3) 0.01(3) 0.00(3)
F9 0.04(6) 0.04(6) 0.04(6) 0.00(3) 0.01(3) 0.00(3)
F7' 0.04(7) 0.04(8) 0.04(7) 0.00(3) 0.01(4) 0.00(3)
F8' 0.03(7) 0.03(7) 0.03(7) 0.00(3) 0.01(4) 0.00(3)
F9' 0.03(8) 0.03(8) 0.03(8) 0.00(3) 0.01(4) 0.00(3)
F10 0.05(7) 0.05(8) 0.05(8) 0.00(3) 0.01(4) 0.00(3)
F11 0.05(7) 0.05(7) 0.05(7) 0.00(3) 0.01(4) 0.00(3)
F12 0.05(6) 0.05(6) 0.05(6) 0.00(3) 0.01(3) 0.00(3)
F10' 0.04(10) 0.04(10) 0.04(10) 0.00(3) 0.01(4) 0.00(3)
F11' 0.03(7) 0.04(7) 0.04(7) 0.00(3) 0.01(4) 0.00(3)
F12' 0.04(8) 0.04(8) 0.04(8) 0.00(3) 0.01(4) 0.00(3)
F13 0.07(5) 0.07(5) 0.07(5) 0.00(3) 0.02(3) 0.00(3)
F14 0.06(4) 0.06(4) 0.06(4) 0.01(3) 0.02(3) 0.00(3)
F15 0.08(5) 0.08(5) 0.08(5) 0.01(3) 0.02(3) 0.00(3)
F16 0.06(7) 0.07(7) 0.07(7) 0.00(3) 0.01(4) 0.00(3)
F17 0.07(8) 0.07(8) 0.07(8) 0.00(3) 0.01(4) 0.00(3)
F18 0.04(5) 0.04(5) 0.04(5) 0.00(3) 0.01(3) 0.00(3)
F16' 0.10(14) 0.10(14) 0.10(14) 0.00(4) 0.02(4) 0.00(4)
F17' 0.06(10) 0.06(10) 0.06(10) 0.00(4) 0.01(4) 0.00(3)
F18' 0.12(18) 0.12(18) 0.12(18) 0.00(4) 0.02(5) 0.00(4)
C61 0.04(8) 0.04(8) 0.04(8) 0.00(3) 0.01(4) 0.00(3)
F19 0.06(9) 0.06(9) 0.06(9) 0.00(3) 0.01(4) 0.00(3)
F20 0.05(6) 0.05(6) 0.05(6) 0.00(3) 0.01(3) 0.00(3)
F21 0.05(6) 0.05(6) 0.05(6) 0.00(3) 0.01(3) 0.00(3)
C61' 0.04(12) 0.04(12) 0.04(12) 0.00(4) 0.01(4) 0.00(4)
F19' 0.08(13) 0.08(13) 0.08(13) 0.00(4) 0.02(4) 0.00(4)
F20' 0.10(15) 0.10(15) 0.10(15) 0.00(4) 0.02(4) 0.00(4)
F21' 0.04(9) 0.03(9) 0.04(9) 0.00(3) 0.01(4) 0.00(3)
F22 0.06(4) 0.07(4) 0.06(4) 0.00(3) 0.01(3) -0.01(3)
F23 0.06(4) 0.06(4) 0.06(4) 0.00(3) 0.01(3) 0.00(3)
F24 0.06(4) 0.06(4) 0.06(4) -0.01(3) 0.01(3) 0.01(3)
F25 0.08(13) 0.08(13) 0.08(13) 0.00(4) 0.01(4) 0.00(4)
F26 0.07(11) 0.06(11) 0.06(11) 0.00(3) 0.01(4) 0.00(4)
F27 0.06(11) 0.05(11) 0.06(11) 0.00(3) 0.01(4) 0.00(4)
F25' 0.2(4) 0.05(19) 0.02(13) 0.02(13) -0.04(18) 0.0(2)
F26' 0.04(16) 0.1(2) 0.06(18) 0.04(17) 0.02(14) -0.01(17)
F27' 0.1(3) 0.04(16) 0.1(2) 0.04(14) 0.0(2) 0.1(2)
O1 0.03(6) 0.03(6) 0.02(6) -0.01(5) 0.00(5) 0.00(5)
O2 0.06(10) 0.05(9) 0.03(7) -0.01(7) -0.01(7) 0.01(8)
O3 0.03(6) 0.02(6) 0.03(6) -0.01(5) 0.01(5) 0.00(5)
O4 0.04(8) 0.04(7) 0.04(7) -0.02(6) 0.02(6) 0.00(6)
O5 0.03(7) 0.03(7) 0.03(7) 0.00(5) 0.01(5) 0.00(5)
O6 0.02(6) 0.03(7) 0.03(6) 0.00(5) 0.01(5) 0.00(5)
O7 0.03(6) 0.03(6) 0.02(6) 0.00(5) 0.01(5) 0.00(5)
O8 0.02(6) 0.03(6) 0.03(6) 0.00(5) 0.01(5) 0.00(5)
O9 0.03(7) 0.04(7) 0.03(6) 0.01(5) 0.01(5) 0.01(5)
O10 0.03(6) 0.04(7) 0.03(6) 0.00(5) 0.01(5) 0.01(5)
O11 0.02(6) 0.03(6) 0.04(6) 0.00(5) 0.01(5) 0.00(5)
O12 0.03(7) 0.07(10) 0.03(7) 0.00(7) 0.01(6) -0.02(7)
O13 0.03(6) 0.03(6) 0.03(7) 0.00(5) 0.01(5) 0.00(5)
O14 0.03(6) 0.03(6) 0.03(6) 0.00(5) 0.01(5) 0.00(5)
O15 0.03(6) 0.03(6) 0.03(6) 0.00(5) 0.01(5) 0.00(5)
N1 0.03(7) 0.03(8) 0.02(7) -0.01(6) 0.00(6) 0.00(6)
N2 0.04(9) 0.04(9) 0.03(8) -0.01(7) 0.00(7) 0.01(7)
N3 0.09(16) 0.05(12) 0.06(12) 0.03(10) 0.04(11) 0.02(11)
N4 0.03(7) 0.02(7) 0.03(7) 0.00(6) 0.01(6) 0.00(6)
N5 0.03(7) 0.03(8) 0.03(7) 0.00(6) 0.01(6) 0.00(6)
N6 0.04(9) 0.05(10) 0.03(8) 0.00(7) 0.02(7) -0.01(7)
N7 0.02(7) 0.03(8) 0.03(7) 0.00(6) 0.01(6) 0.00(6)
N8 0.02(7) 0.04(9) 0.03(7) 0.00(6) 0.01(6) 0.00(6)
N9 0.04(8) 0.04(9) 0.02(7) 0.00(6) 0.01(6) -0.01(7)
C1 0.03(9) 0.04(10) 0.03(9) 0.00(7) 0.00(7) 0.01(8)
C2 0.03(9) 0.04(10) 0.03(9) -0.01(8) 0.01(7) 0.00(8)
C3 0.06(14) 0.06(14) 0.06(13) -0.02(11) 0.04(11) -0.02(11)
C4 0.05(11) 0.03(10) 0.04(10) 0.01(8) 0.00(9) 0.00(9)
C5 0.04(10) 0.04(11) 0.04(11) -0.01(9) 0.00(9) 0.00(9)
C6 0.03(12) 0.08(19) 0.09(19) 0.00(15) 0.00(12) 0.00(12)
C7 0.08(18) 0.05(13) 0.05(13) -0.01(11) 0.00(12) -0.01(13)
C8 0.04(10) 0.04(10) 0.02(8) 0.00(7) 0.01(7) 0.01(8)
C9 0.07(15) 0.04(12) 0.03(10) -0.01(9) 0.00(10) 0.02(11)
C10 0.09(18) 0.04(12) 0.02(10) 0.01(9) 0.02(11) 0.02(12)
C11 0.07(16) 0.04(11) 0.04(12) 0.01(9) 0.03(11) 0.02(11)
C12 0.04(11) 0.05(12) 0.05(12) 0.01(9) 0.02(9) 0.01(9)
C13 0.03(10) 0.05(11) 0.03(9) 0.01(8) 0.01(8) 0.02(8)
C14 0.2(4) 0.06(17) 0.05(16) 0.01(13) 0.1(2) 0.0(2)
C15 0.07(18) 0.07(18) 0.1(2) 0.05(17) 0.06(17) 0.03(14)
C16 0.03(8) 0.02(8) 0.03(8) 0.00(7) 0.00(7) 0.00(7)
C17 0.03(9) 0.03(9) 0.04(9) 0.00(7) 0.01(7) -0.01(7)
C18 0.02(9) 0.04(11) 0.06(13) 0.01(9) 0.01(8) 0.00(8)
C19 0.05(12) 0.04(11) 0.05(11) 0.00(9) 0.03(10) -0.01(9)
C20 0.03(9) 0.03(9) 0.04(9) 0.00(7) 0.01(7) 0.00(7)
C21 0.05(12) 0.03(10) 0.05(12) 0.01(9) 0.01(9) 0.00(9)
C22 0.04(12) 0.04(11) 0.05(12) -0.01(9) 0.01(9) -0.02(9)
C23 0.02(8) 0.03(9) 0.02(8) 0.00(7) 0.00(6) 0.00(7)
C24 0.03(9) 0.03(9) 0.03(9) 0.00(7) 0.00(7) 0.00(7)
C25 0.02(8) 0.05(11) 0.03(9) 0.00(8) 0.01(7) 0.00(8)
C26 0.02(9) 0.04(11) 0.02(8) 0.00(7) 0.00(7) -0.01(8)
C27 0.03(9) 0.03(9) 0.02(8) -0.01(7) 0.01(7) 0.00(7)
C28 0.03(8) 0.03(9) 0.02(8) 0.00(7) 0.01(6) 0.00(7)
C29 0.03(10) 0.06(14) 0.04(11) 0.01(10) 0.02(8) 0.00(9)
C30 0.05(13) 0.05(13) 0.04(11) 0.00(9) 0.02(9) -0.01(10)
C31 0.03(10) 0.05(12) 0.05(12) 0.00(9) 0.01(9) 0.01(9)
C32 0.03(9) 0.04(10) 0.02(8) 0.00(7) 0.01(7) 0.01(8)
C33 0.02(8) 0.04(10) 0.03(9) 0.00(8) 0.01(7) 0.01(7)
C34 0.02(8) 0.04(10) 0.02(8) -0.01(7) 0.00(6) 0.00(7)
C35 0.02(8) 0.04(11) 0.03(9) -0.01(8) 0.01(7) 0.00(8)
C36 0.06(12) 0.02(9) 0.03(9) 0.00(7) 0.01(9) 0.01(9)
C37 0.03(10) 0.02(8) 0.02(8) -0.01(6) 0.00(7) 0.00(7)
C38 0.03(9) 0.03(9) 0.03(8) 0.00(7) 0.00(7) 0.01(7)
C39 0.03(8) 0.02(8) 0.03(9) -0.01(7) 0.01(7) 0.00(7)
C40 0.03(9) 0.04(11) 0.04(11) 0.00(9) 0.01(8) 0.01(8)
C41 0.06(14) 0.05(13) 0.04(11) 0.02(9) 0.01(10) 0.02(11)
C42 0.04(11) 0.04(10) 0.04(10) 0.00(8) 0.02(8) 0.02(8)
C43 0.05(12) 0.05(12) 0.03(10) 0.01(9) 0.00(9) 0.02(10)
C44 0.03(10) 0.04(11) 0.04(11) -0.01(9) 0.01(8) 0.01(9)
C45 0.05(14) 0.07(17) 0.05(13) 0.00(12) 0.00(10) 0.03(13)
C46 0.02(8) 0.03(9) 0.03(9) 0.00(7) 0.01(6) 0.00(7)
C47 0.02(9) 0.04(11) 0.03(9) 0.00(8) 0.01(7) 0.00(8)
C48 0.03(10) 0.08(16) 0.03(10) -0.01(10) 0.01(8) -0.01(10)
C49 0.03(11) 0.05(13) 0.06(13) 0.02(10) 0.00(9) 0.00(9)
C50 0.03(9) 0.04(10) 0.02(8) 0.00(7) 0.01(7) 0.00(7)
C51 0.03(9) 0.05(12) 0.03(10) 0.00(9) 0.00(8) 0.00(8)
C52 0.05(13) 0.04(11) 0.04(11) 0.00(9) 0.01(9) 0.00(10)
C53 0.02(8) 0.03(9) 0.03(8) 0.00(7) 0.01(6) 0.00(7)
C54 0.03(9) 0.03(9) 0.03(9) 0.00(7) 0.01(7) 0.00(7)
C55 0.03(9) 0.03(9) 0.03(9) 0.00(7) 0.01(7) 0.00(7)
C56 0.03(8) 0.03(9) 0.03(8) 0.00(7) 0.01(7) 0.00(7)
C57 0.03(8) 0.03(9) 0.03(9) 0.00(7) 0.01(7) 0.00(7)
C58 0.02(8) 0.03(9) 0.03(9) 0.00(7) 0.01(7) 0.00(7)
C59 0.04(10) 0.05(12) 0.03(10) -0.01(8) 0.01(8) -0.01(9)
C60 0.05(11) 0.04(10) 0.03(9) 0.00(8) 0.01(8) 0.00(9)
C62 0.03(9) 0.03(10) 0.04(10) 0.00(8) 0.01(8) -0.01(7)
C64 0.03(10) 0.04(11) 0.04(10) -0.01(8) 0.02(8) 0.00(8)
C65 0.02(8) 0.03(10) 0.03(9) 0.00(7) 0.01(7) 0.00(7)
C66 0.03(9) 0.03(10) 0.04(10) -0.01(8) 0.01(8) 0.00(8)
C67 0.05(12) 0.03(10) 0.04(11) 0.00(9) 0.01(9) 0.00(9)
C68 0.02(8) 0.03(9) 0.04(10) 0.01(7) 0.01(7) 0.00(7)
C69 0.04(14) 0.02(13) 0.04(15) 0.000 0.01(11) 0.000
C70 0.1(2) 0.1(2) 0.1(2) 0.01(18) 0.03(18) 0.02(18)
C71 0.1(2) 0.1(2) 0.1(2) 0.0(2) 0.01(19) 0.0(2)
C72 0.14(19) 0.13(19) 0.14(19) -0.01(17) 0.01(17) 0.01(17)
C73 0.1(2) 0.13(19) 0.13(19) -0.01(17) 0.02(17) 0.01(17)
C74 0.1(2) 0.13(19) 0.13(19) 0.00(17) 0.02(17) 0.00(17)
C75 0.1(2) 0.1(2) 0.1(2) -0.01(19) 0.0(2) 0.0(2)
C76 0.1(3) 0.1(3) 0.1(3) 0.0(2) 0.0(2) 0.0(2)
C73' 0.1(2) 0.12(19) 0.12(19) -0.01(17) 0.02(17) 0.01(17)
C74' 0.13(19) 0.12(19) 0.12(19) 0.00(16) 0.03(16) 0.00(16)
C75' 0.1(2) 0.1(2) 0.1(2) 0.00(18) 0.03(18) -0.01(18)
C76' 0.1(3) 0.1(2) 0.1(2) 0.0(2) 0.0(2) 0.0(2)

loop_
_atom_type_symbol
_atom_type_description
_atom_type_scat_dispersion_real
_atom_type_scat_dispersion_imag
_atom_type_scat_source
C C 0.0033 0.0016 'International Tables Vol C Tables 4.2.6.8 and 6.1.1.4'
H H 0.0000 0.0000 'International Tables Vol C Tables 4.2.6.8 and 6.1.1.4'
N N 0.0061 0.0033 'International Tables Vol C Tables 4.2.6.8 and 6.1.1.4'
O O 0.0106 0.0060 'International Tables Vol C Tables 4.2.6.8 and 6.1.1.4'
F F 0.0171 0.0103 'International Tables Vol C Tables 4.2.6.8 and 6.1.1.4'
Er Er -0.2586 4.9576 'International Tables Vol C Tables 4.2.6.8 and 6.1.1.4'

loop_
_geom_angle_atom_site_label_1
_geom_angle_atom_site_label_2
_geom_angle_atom_site_label_3
_geom_angle
_geom_angle_site_symmetry_1
_geom_angle_site_symmetry_3
O1 Er1 O3 139(4) . .
O1 Er1 O6 91(4) . .
O3 Er1 O6 102(4) . .
O1 Er1 O9 105(4) . .
O3 Er1 O9 90(4) . .
O6 Er1 O9 140(4) . .
O1 Er1 O10 74(4) . .
O3 Er1 O10 147(4) . .
O6 Er1 O10 75(4) . .
O9 Er1 O10 74(4) . .
O1 Er1 O8 75(4) . .
O3 Er1 O8 74(4) . .
O6 Er1 O8 147(4) . .
O9 Er1 O8 73(4) . .
O10 Er1 O8 126(4) . .
O1 Er1 O7 75(4) . .
O3 Er1 O7 72(4) . .
O6 Er1 O7 74(4) . .
O9 Er1 O7 146(4) . .
O10 Er1 O7 135(4) . .
O8 Er1 O7 74(4) . .
O1 Er1 O5 147(4) . .
O3 Er1 O5 73(4) . .
O6 Er1 O5 74(4) . .
O9 Er1 O5 73(4) . .
O10 Er1 O5 75(4) . .
O8 Er1 O5 132(4) . .
O7 Er1 O5 125(4) . .
O14 Er2 O14 142(6) . 2_755
O14 Er2 O11 99(4) . 2_755
O14 Er2 O11 92(4) 2_755 2_755
O14 Er2 O11 92(4) . .
O14 Er2 O11 99(4) 2_755 .
O11 Er2 O11 145(6) 2_755 .
O14 Er2 O15 145(4) . 2_755
O14 Er2 O15 73(4) 2_755 2_755
O11 Er2 O15 76(4) 2_755 2_755
O11 Er2 O15 76(4) . 2_755
O14 Er2 O15 73(4) . .
O14 Er2 O15 145(4) 2_755 .
O11 Er2 O15 76(4) 2_755 .
O11 Er2 O15 76(4) . .
O15 Er2 O15 73(6) 2_755 .
O14 Er2 O13 74(4) . 2_755
O14 Er2 O13 76(4) 2_755 2_755
O11 Er2 O13 72(4) 2_755 2_755
O11 Er2 O13 143(4) . 2_755
O15 Er2 O13 134(4) 2_755 2_755
O15 Er2 O13 128(4) . 2_755
O14 Er2 O13 76(4) . .
O14 Er2 O13 74(4) 2_755 .
O11 Er2 O13 143(4) 2_755 .
O11 Er2 O13 72(4) . .
O15 Er2 O13 128(4) 2_755 .
O15 Er2 O13 134(4) . .
O13 Er2 O13 71(6) 2_755 .
F20 C61 F21 106(10) . .
F20 C61 F19 113(10) . .
F21 C61 F19 105(10) . .
F20 C61 C62 112(10) . .
F21 C61 C62 109(10) . .
F19 C61 C62 111(10) . .
F19' C61' F20' 106(10) . .
F19' C61' F21' 105(10) . .
F20' C61' F21' 105(10) . .
F19' C61' C62 111(10) . .
F20' C61' C62 117(10) . .
F21' C61' C62 111(10) . .
N1 O1 Er1 138(9) . .
N4 O3 Er1 139(9) . .
C32 O5 Er1 133(10) . .
C34 O6 Er1 135(10) . .
C37 O7 Er1 133(10) . .
C39 O8 Er1 133(10) . .
C42 O9 Er1 134(10) . .
C44 O10 Er1 133(10) . .
N7 O11 Er2 137(10) . .
C62 O13 Er2 132(10) . .
C65 O14 Er2 134(10) . .
C68 O15 Er2 135(10) . .
O1 N1 C1 126(10) . .
O1 N1 C2 119(10) . .
C1 N1 C2 114(10) . .
O2 N2 C1 125(10) . .
O2 N2 C5 121(10) . .
C1 N2 C5 113(10) . .
C11 N3 C15 121(10) . .
C11 N3 C14 118(10) . .
C15 N3 C14 119(10) . .
O3 N4 C16 126(10) . .
O3 N4 C17 119(10) . .
C16 N4 C17 114(10) . .
O4 N5 C16 125(10) . .
O4 N5 C20 122(10) . .
C16 N5 C20 113(10) . .
C26 N6 C29 120(10) . .
C26 N6 C30 120(10) . .
C29 N6 C30 117(10) . .
O11 N7 C46 126(10) . .
O11 N7 C47 120(10) . .
C46 N7 C47 114(10) . .
O12 N8 C46 125(10) . .
O12 N8 C50 121(10) . .
C46 N8 C50 114(10) . .
C56 N9 C59 120(10) . .
C56 N9 C60 119(10) . .
C59 N9 C60 117(10) . .
N1 C1 N2 107(10) . .
N1 C1 C8 127(10) . .
N2 C1 C8 126(10) . .
N1 C2 C4 107(10) . .
N1 C2 C3 109(10) . .
C4 C2 C3 110(10) . .
N1 C2 C5 100(10) . .
C4 C2 C5 115(10) . .
C3 C2 C5 115(10) . .
C2 C3 H3A 109.5 . .
C2 C3 H3B 109.5 . .
H3A C3 H3B 109.5 . .
C2 C3 H3C 109.5 . .
H3A C3 H3C 109.5 . .
H3B C3 H3C 109.5 . .
C2 C4 H4A 109.5 . .
C2 C4 H4B 109.5 . .
H4A C4 H4B 109.5 . .
C2 C4 H4C 109.5 . .
H4A C4 H4C 109.5 . .
H4B C4 H4C 109.5 . .
N2 C5 C7 109(10) . .
N2 C5 C6 106(10) . .
C7 C5 C6 111(10) . .
N2 C5 C2 101(10) . .
C7 C5 C2 115(10) . .
C6 C5 C2 114(10) . .
C5 C6 H6A 109.5 . .
C5 C6 H6B 109.5 . .
H6A C6 H6B 109.5 . .
C5 C6 H6C 109.5 . .
H6A C6 H6C 109.5 . .
H6B C6 H6C 109.5 . .
C5 C7 H7A 109.5 . .
C5 C7 H7B 109.5 . .
H7A C7 H7B 109.5 . .
C5 C7 H7C 109.5 . .
H7A C7 H7C 109.5 . .
H7B C7 H7C 109.5 . .
C13 C8 C9 118(10) . .
C13 C8 C1 122(10) . .
C9 C8 C1 121(10) . .
C10 C9 C8 121(10) . .
C10 C9 H9 119.6 . .
C8 C9 H9 119.6 . .
C9 C10 C11 121(10) . .
C9 C10 H10 119.3 . .
C11 C10 H10 119.3 . .
N3 C11 C10 122(10) . .
N3 C11 C12 121(10) . .
C10 C11 C12 118(10) . .
C13 C12 C11 120(10) . .
C13 C12 H12 119.9 . .
C11 C12 H12 119.9 . .
C12 C13 C8 122(10) . .
C12 C13 H13 118.9 . .
C8 C13 H13 118.9 . .
N3 C14 H14A 109.5 . .
N3 C14 H14B 109.5 . .
H14A C14 H14B 109.5 . .
N3 C14 H14C 109.5 . .
H14A C14 H14C 109.5 . .
H14B C14 H14C 109.5 . .
N3 C15 H15A 109.5 . .
N3 C15 H15B 109.5 . .
H15A C15 H15B 109.5 . .
N3 C15 H15C 109.5 . .
H15A C15 H15C 109.5 . .
H15B C15 H15C 109.5 . .
N4 C16 N5 107(10) . .
N4 C16 C23 127(10) . .
N5 C16 C23 126(10) . .
N4 C17 C19 110(10) . .
N4 C17 C18 105(10) . .
C19 C17 C18 110(10) . .
N4 C17 C20 100(10) . .
C19 C17 C20 115(10) . .
C18 C17 C20 114(10) . .
C17 C18 H18A 109.5 . .
C17 C18 H18B 109.5 . .
H18A C18 H18B 109.5 . .
C17 C18 H18C 109.5 . .
H18A C18 H18C 109.5 . .
H18B C18 H18C 109.5 . .
C17 C19 H19A 109.5 . .
C17 C19 H19B 109.5 . .
H19A C19 H19B 109.5 . .
C17 C19 H19C 109.5 . .
H19A C19 H19C 109.5 . .
H19B C19 H19C 109.5 . .
N5 C20 C22 110(10) . .
N5 C20 C21 107(10) . .
C22 C20 C21 110(10) . .
N5 C20 C17 101(10) . .
C22 C20 C17 115(10) . .
C21 C20 C17 114(10) . .
C20 C21 H21A 109.5 . .
C20 C21 H21B 109.5 . .
H21A C21 H21B 109.5 . .
C20 C21 H21C 109.5 . .
H21A C21 H21C 109.5 . .
H21B C21 H21C 109.5 . .
C20 C22 H22A 109.5 . .
C20 C22 H22B 109.5 . .
H22A C22 H22B 109.5 . .
C20 C22 H22C 109.5 . .
H22A C22 H22C 109.5 . .
H22B C22 H22C 109.5 . .
C28 C23 C24 117(10) . .
C28 C23 C16 121(10) . .
C24 C23 C16 122(10) . .
C25 C24 C23 121(10) . .
C25 C24 H24 119.5 . .
C23 C24 H24 119.5 . .
C24 C25 C26 121(10) . .
C24 C25 H25 119.3 . .
C26 C25 H25 119.3 . .
N6 C26 C25 122(10) . .
N6 C26 C27 121(10) . .
C25 C26 C27 117(10) . .
C28 C27 C26 121(10) . .
C28 C27 H27 119.4 . .
C26 C27 H27 119.4 . .
C27 C28 C23 122(10) . .
C27 C28 H28 119.2 . .
C23 C28 H28 119.2 . .
N6 C29 H29A 109.5 . .
N6 C29 H29B 109.5 . .
H29A C29 H29B 109.5 . .
N6 C29 H29C 109.5 . .
H29A C29 H29C 109.5 . .
H29B C29 H29C 109.5 . .
N6 C30 H30A 109.5 . .
N6 C30 H30B 109.5 . .
H30A C30 H30B 109.5 . .
N6 C30 H30C 109.5 . .
H30A C30 H30C 109.5 . .
H30B C30 H30C 109.5 . .
F1' C31 F3 121(10) . .
F1' C31 F2 74(10) . .
F3 C31 F2 106(10) . .
F1' C31 F2' 106(10) . .
F3 C31 F2' 81(10) . .
F2 C31 F2' 34(10) . .
F1' C31 F1 27(10) . .
F3 C31 F1 109(10) . .
F2 C31 F1 101(10) . .
F2' C31 F1 130(10) . .
F1' C31 F3' 108(10) . .
F3 C31 F3' 25(10) . .
F2 C31 F3' 126(10) . .
F2' C31 F3' 105(10) . .
F1 C31 F3' 88(10) . .
F1' C31 C32 116(10) . .
F3 C31 C32 117(10) . .
F2 C31 C32 113(10) . .
F2' C31 C32 108(10) . .
F1 C31 C32 110(10) . .
F3' C31 C32 113(10) . .
O5 C32 C33 128(10) . .
O5 C32 C31 114(10) . .
C33 C32 C31 118(10) . .
C34 C33 C32 121(10) . .
C34 C33 H33 119.4 . .
C32 C33 H33 119.4 . .
O6 C34 C33 128(10) . .
O6 C34 C35 114(10) . .
C33 C34 C35 117(10) . .
F6 C35 F5 108(10) . .
F6 C35 F4 107(10) . .
F5 C35 F4 107(10) . .
F6 C35 C34 112(10) . .
F5 C35 C34 113(10) . .
F4 C35 C34 110(10) . .
F9' C36 F8 117(10) . .
F9' C36 F7 84(10) . .
F8 C36 F7 109(10) . .
F9' C36 F8' 105(10) . .
F8 C36 F8' 24(10) . .
F7 C36 F8' 130(10) . .
F9' C36 F7' 105(10) . .
F8 C36 F7' 82(10) . .
F7 C36 F7' 28(10) . .
F8' C36 F7' 105(10) . .
F9' C36 F9 22(10) . .
F8 C36 F9 111(10) . .
F7 C36 F9 105(10) . .
F8' C36 F9 92(10) . .
F7' C36 F9 126(10) . .
F9' C36 C37 121(10) . .
F8 C36 C37 113(10) . .
F7 C36 C37 108(10) . .
F8' C36 C37 108(10) . .
F7' C36 C37 111(10) . .
F9 C36 C37 111(10) . .
O7 C37 C38 128(10) . .
O7 C37 C36 114(10) . .
C38 C37 C36 118(10) . .
C39 C38 C37 121(10) . .
C39 C38 H38 119.3 . .
C37 C38 H38 119.3 . .
O8 C39 C38 129(10) . .
O8 C39 C40 113(10) . .
C38 C39 C40 118(10) . .
F11 C40 F12' 83(10) . .
F11 C40 F10' 122(10) . .
F12' C40 F10' 106(10) . .
F11 C40 F10 110(10) . .
F12' C40 F10 121(10) . .
F10' C40 F10 20(10) . .
F11 C40 F12 107(10) . .
F12' C40 F12 25(10) . .
F10' C40 F12 87(10) . .
F10 C40 F12 106(10) . .
F11 C40 F11' 25(10) . .
F12' C40 F11' 106(10) . .
F10' C40 F11' 107(10) . .
F10 C40 F11' 90(10) . .
F12 C40 F11' 129(10) . .
F11 C40 C39 113(10) . .
F12' C40 C39 114(10) . .
F10' C40 C39 115(10) . .
F10 C40 C39 112(10) . .
F12 C40 C39 108(10) . .
F11' C40 C39 109(10) . .
F14 C41 F13 106(10) . .
F14 C41 F15 107(10) . .
F13 C41 F15 107(10) . .
F14 C41 C42 113(10) . .
F13 C41 C42 111(10) . .
F15 C41 C42 113(10) . .
O9 C42 C43 128(10) . .
O9 C42 C41 114(10) . .
C43 C42 C41 118(10) . .
C42 C43 C44 121(10) . .
C42 C43 H43 119.4 . .
C44 C43 H43 119.4 . .
O10 C44 C43 128(10) . .
O10 C44 C45 114(10) . .
C43 C44 C45 118(10) . .
F18' C45 F17 130(10) . .
F18' C45 F16 59(10) . .
F17 C45 F16 111(10) . .
F18' C45 F18 41(10) . .
F17 C45 F18 111(10) . .
F16 C45 F18 99(10) . .
F18' C45 F17' 118(10) . .
F17 C45 F17' 30(10) . .
F16 C45 F17' 133(10) . .
F18 C45 F17' 86(10) . .
F18' C45 F16' 106(10) . .
F17 C45 F16' 64(10) . .
F16 C45 F16' 52(10) . .
F18 C45 F16' 136(10) . .
F17' C45 F16' 93(10) . .
F18' C45 C44 116(10) . .
F17 C45 C44 114(10) . .
F16 C45 C44 110(10) . .
F18 C45 C44 111(10) . .
F17' C45 C44 111(10) . .
F16' C45 C44 111(10) . .
N7 C46 N8 108(10) . .
N7 C46 C53 128(10) . .
N8 C46 C53 124(10) . .
N7 C47 C49 106(10) . .
N7 C47 C48 108(10) . .
C49 C47 C48 111(10) . .
N7 C47 C50 102(10) . .
C49 C47 C50 115(10) . .
C48 C47 C50 114(10) . .
C47 C48 H48A 109.5 . .
C47 C48 H48B 109.5 . .
H48A C48 H48B 109.5 . .
C47 C48 H48C 109.5 . .
H48A C48 H48C 109.5 . .
H48B C48 H48C 109.5 . .
C47 C49 H49A 109.5 . .
C47 C49 H49B 109.5 . .
H49A C49 H49B 109.5 . .
C47 C49 H49C 109.5 . .
H49A C49 H49C 109.5 . .
H49B C49 H49C 109.5 . .
N8 C50 C51 108(10) . .
N8 C50 C52 107(10) . .
C51 C50 C52 110(10) . .
N8 C50 C47 101(10) . .
C51 C50 C47 114(10) . .
C52 C50 C47 116(10) . .
C50 C51 H51A 109.5 . .
C50 C51 H51B 109.5 . .
H51A C51 H51B 109.5 . .
C50 C51 H51C 109.5 . .
H51A C51 H51C 109.5 . .
H51B C51 H51C 109.5 . .
C50 C52 H52A 109.5 . .
C50 C52 H52B 109.5 . .
H52A C52 H52B 109.5 . .
C50 C52 H52C 109.5 . .
H52A C52 H52C 109.5 . .
H52B C52 H52C 109.5 . .
C58 C53 C54 118(10) . .
C58 C53 C46 122(10) . .
C54 C53 C46 121(10) . .
C55 C54 C53 121(10) . .
C55 C54 H54 119.4 . .
C53 C54 H54 119.4 . .
C54 C55 C56 121(10) . .
C54 C55 H55 119.5 . .
C56 C55 H55 119.5 . .
N9 C56 C55 121(10) . .
N9 C56 C57 121(10) . .
C55 C56 C57 118(10) . .
C58 C57 C56 121(10) . .
C58 C57 H57 119.7 . .
C56 C57 H57 119.7 . .
C57 C58 C53 122(10) . .
C57 C58 H58 119.2 . .
C53 C58 H58 119.2 . .
N9 C59 H59A 109.5 . .
N9 C59 H59B 109.5 . .
H59A C59 H59B 109.5 . .
N9 C59 H59C 109.5 . .
H59A C59 H59C 109.5 . .
H59B C59 H59C 109.5 . .
N9 C60 H60A 109.5 . .
N9 C60 H60B 109.5 . .
H60A C60 H60B 109.5 . .
N9 C60 H60C 109.5 . .
H60A C60 H60C 109.5 . .
H60B C60 H60C 109.5 . .
O13 C62 C66 129(10) . 2_755
O13 C62 C61 114(10) . .
C66 C62 C61 117(10) 2_755 .
O13 C62 C61' 115(10) . .
C66 C62 C61' 116(10) 2_755 .
C61 C62 C61' 21(10) . .
F22 C64 F24 108(10) . .
F22 C64 F23 106(10) . .
F24 C64 F23 107(10) . .
F22 C64 C65 110(10) . .
F24 C64 C65 113(10) . .
F23 C64 C65 112(10) . .
O14 C65 C66 127(10) . .
O14 C65 C64 115(10) . .
C66 C65 C64 117(10) . .
C62 C66 C65 121(10) 2_755 .
C62 C66 H66 119.3 2_755 .
C65 C66 H66 119.3 . .
F26 C67 F27 105(10) . .
F26 C67 F25 107(10) . .
F27 C67 F25 104(10) . .
F26 C67 F27' 124(10) . .
F27 C67 F27' 27(10) . .
F25 C67 F27' 79(10) . .
F26 C67 F25' 72(10) . .
F27 C67 F25' 126(10) . .
F25 C67 F25' 38(10) . .
F27' C67 F25' 109(10) . .
F26 C67 F26' 30(10) . .
F27 C67 F26' 84(10) . .
F25 C67 F26' 134(10) . .
F27' C67 F26' 110(10) . .
F25' C67 F26' 102(10) . .
F26 C67 C68 116(10) . .
F27 C67 C68 116(10) . .
F25 C67 C68 109(10) . .
F27' C67 C68 115(10) . .
F25' C67 C68 113(10) . .
F26' C67 C68 108(10) . .
O15 C68 C69 128(10) . .
O15 C68 C67 114(10) . .
C69 C68 C67 118(10) . .
C68 C69 C68 121(10) . 2_755
C68 C69 H69 119.6 . .
C68 C69 H69 119.6 2_755 .
C72 C71 C70 112(10) . .
C71 C72 C73' 126(10) . .
C71 C72 C73 110(10) . .
C73' C72 C73 17(10) . .
C72 C73 C74 109(10) . .
C73 C74 C75 88(10) . .
C76 C75 C74 117(10) . .
C72 C73' C74' 95(10) . .
C75' C74' C73' 109(10) . .
C74' C75' C76' 98(10) . .
C75' C76' C76' 90(10) . 7_556

loop_
_geom_bond_atom_site_label_1
_geom_bond_atom_site_label_2
_geom_bond_distance
_geom_bond_site_symmetry_2
Er1 O1 2.29(11) .
Er1 O3 2.30(11) .
Er1 O6 2.30(11) .
Er1 O9 2.31(12) .
Er1 O10 2.35(12) .
Er1 O8 2.36(11) .
Er1 O7 2.36(11) .
Er1 O5 2.38(12) .
Er2 O14 2.32(11) .
Er2 O14 2.32(11) 2_755
Er2 O11 2.33(11) 2_755
Er2 O11 2.33(11) .
Er2 O15 2.36(11) 2_755
Er2 O15 2.36(11) .
Er2 O13 2.36(11) 2_755
Er2 O13 2.36(11) .
F1 C31 1.4(2) .
F2 C31 1.3(2) .
F3 C31 1.3(2) .
F1' C31 1.3(3) .
F2' C31 1.4(3) .
F3' C31 1.4(2) .
F4 C35 1.3(2) .
F5 C35 1.3(2) .
F6 C35 1.3(2) .
F7 C36 1.3(2) .
F8 C36 1.33(18) .
F9 C36 1.4(3) .
F7' C36 1.4(3) .
F8' C36 1.4(2) .
F9' C36 1.2(3) .
F10 C40 1.4(3) .
F11 C40 1.3(2) .
F12 C40 1.4(2) .
F10' C40 1.3(3) .
F11' C40 1.4(2) .
F12' C40 1.3(3) .
F13 C41 1.3(3) .
F14 C41 1.3(3) .
F15 C41 1.3(2) .
F16 C45 1.4(3) .
F17 C45 1.2(4) .
F18 C45 1.4(3) .
F16' C45 1.4(5) .
F17' C45 1.4(4) .
F18' C45 1.1(6) .
C61 F20 1.3(3) .
C61 F21 1.4(3) .
C61 F19 1.4(3) .
C61 C62 1.5(3) .
C61' F19' 1.4(3) .
C61' F20' 1.4(3) .
C61' F21' 1.4(3) .
C61' C62 1.6(3) .
F22 C64 1.3(2) .
F23 C64 1.3(2) .
F24 C64 1.3(2) .
F25 C67 1.3(5) .
F26 C67 1.2(4) .
F27 C67 1.3(4) .
F25' C67 1.3(3) .
F26' C67 1.4(3) .
F27' C67 1.3(3) .
O1 N1 1.31(17) .
O2 N2 1.29(19) .
O3 N4 1.31(17) .
O4 N5 1.28(18) .
O5 C32 1.3(2) .
O6 C34 1.3(2) .
O7 C37 1.3(2) .
O8 C39 1.3(2) .
O9 C42 1.3(2) .
O10 C44 1.2(2) .
O11 N7 1.31(17) .
O12 N8 1.28(18) .
O13 C62 1.3(2) .
O14 C65 1.3(2) .
O15 C68 1.3(2) .
N1 C1 1.3(2) .
N1 C2 1.5(2) .
N2 C1 1.4(2) .
N2 C5 1.5(3) .
N3 C11 1.4(3) .
N3 C15 1.5(4) .
N3 C14 1.5(3) .
N4 C16 1.3(2) .
N4 C17 1.5(2) .
N5 C16 1.4(2) .
N5 C20 1.5(2) .
N6 C26 1.4(2) .
N6 C29 1.4(2) .
N6 C30 1.5(3) .
N7 C46 1.3(2) .
N7 C47 1.5(2) .
N8 C46 1.4(2) .
N8 C50 1.5(2) .
N9 C56 1.4(2) .
N9 C59 1.5(2) .
N9 C60 1.5(2) .
C1 C8 1.5(3) .
C2 C4 1.5(3) .
C2 C3 1.5(2) .
C2 C5 1.6(3) .
C3 H3A 0.9800 .
C3 H3B 0.9800 .
C3 H3C 0.9800 .
C4 H4A 0.9800 .
C4 H4B 0.9800 .
C4 H4C 0.9800 .
C5 C7 1.5(3) .
C5 C6 1.5(3) .
C6 H6A 0.9800 .
C6 H6B 0.9800 .
C6 H6C 0.9800 .
C7 H7A 0.9800 .
C7 H7B 0.9800 .
C7 H7C 0.9800 .
C8 C13 1.4(3) .
C8 C9 1.4(3) .
C9 C10 1.4(3) .
C9 H9 0.9500 .
C10 C11 1.4(3) .
C10 H10 0.9500 .
C11 C12 1.4(3) .
C12 C13 1.4(3) .
C12 H12 0.9500 .
C13 H13 0.9500 .
C14 H14A 0.9800 .
C14 H14B 0.9800 .
C14 H14C 0.9800 .
C15 H15A 0.9800 .
C15 H15B 0.9800 .
C15 H15C 0.9800 .
C16 C23 1.5(2) .
C17 C19 1.5(2) .
C17 C18 1.5(2) .
C17 C20 1.6(2) .
C18 H18A 0.9800 .
C18 H18B 0.9800 .
C18 H18C 0.9800 .
C19 H19A 0.9800 .
C19 H19B 0.9800 .
C19 H19C 0.9800 .
C20 C22 1.5(2) .
C20 C21 1.5(3) .
C21 H21A 0.9800 .
C21 H21B 0.9800 .
C21 H21C 0.9800 .
C22 H22A 0.9800 .
C22 H22B 0.9800 .
C22 H22C 0.9800 .
C23 C28 1.4(2) .
C23 C24 1.4(2) .
C24 C25 1.4(2) .
C24 H24 0.9500 .
C25 C26 1.4(3) .
C25 H25 0.9500 .
C26 C27 1.4(2) .
C27 C28 1.4(2) .
C27 H27 0.9500 .
C28 H28 0.9500 .
C29 H29A 0.9800 .
C29 H29B 0.9800 .
C29 H29C 0.9800 .
C30 H30A 0.9800 .
C30 H30B 0.9800 .
C30 H30C 0.9800 .
C31 C32 1.5(3) .
C32 C33 1.4(3) .
C33 C34 1.4(2) .
C33 H33 0.9500 .
C34 C35 1.5(2) .
C36 C37 1.5(2) .
C37 C38 1.4(2) .
C38 C39 1.4(2) .
C38 H38 0.9500 .
C39 C40 1.5(2) .
C41 C42 1.5(3) .
C42 C43 1.4(3) .
C43 C44 1.4(3) .
C43 H43 0.9500 .
C44 C45 1.5(3) .
C46 C53 1.4(2) .
C47 C49 1.5(3) .
C47 C48 1.5(3) .
C47 C50 1.6(2) .
C48 H48A 0.9800 .
C48 H48B 0.9800 .
C48 H48C 0.9800 .
C49 H49A 0.9800 .
C49 H49B 0.9800 .
C49 H49C 0.9800 .
C50 C51 1.5(2) .
C50 C52 1.5(3) .
C51 H51A 0.9800 .
C51 H51B 0.9800 .
C51 H51C 0.9800 .
C52 H52A 0.9800 .
C52 H52B 0.9800 .
C52 H52C 0.9800 .
C53 C58 1.4(2) .
C53 C54 1.4(2) .
C54 C55 1.4(2) .
C54 H54 0.9500 .
C55 C56 1.4(2) .
C55 H55 0.9500 .
C56 C57 1.4(2) .
C57 C58 1.4(2) .
C57 H57 0.9500 .
C58 H58 0.9500 .
C59 H59A 0.9800 .
C59 H59B 0.9800 .
C59 H59C 0.9800 .
C60 H60A 0.9800 .
C60 H60B 0.9800 .
C60 H60C 0.9800 .
C62 C66 1.4(3) 2_755
C64 C65 1.5(3) .
C65 C66 1.4(3) .
C66 C62 1.4(3) 2_755
C66 H66 0.9500 .
C67 C68 1.5(2) .
C68 C69 1.4(2) .
C69 C68 1.4(2) 2_755
C69 H69 0.9500 .
C70 C71 1.5(3) .
C71 C72 1.5(3) .
C72 C73' 1.5(3) .
C72 C73 1.5(3) .
C73 C74 1.5(3) .
C74 C75 2.0(2) .
C75 C76 1.5(3) .
C73' C74' 1.6(3) .
C74' C75' 1.5(3) .
C75' C76' 1.5(3) .
C76' C76' 1.6(19) 7_556

loop_
_geom_torsion_atom_site_label_1
_geom_torsion_atom_site_label_2
_geom_torsion_atom_site_label_3
_geom_torsion_atom_site_label_4
_geom_torsion
_geom_torsion_site_symmetry_1
_geom_torsion_site_symmetry_4
O3 Er1 O1 N1 -173(12) . .
O6 Er1 O1 N1 -64(14) . .
O9 Er1 O1 N1 78(14) . .
O10 Er1 O1 N1 10(14) . .
O8 Er1 O1 N1 146(15) . .
O7 Er1 O1 N1 -137(15) . .
O5 Er1 O1 N1 -4(18) . .
O1 Er1 O3 N4 -173(12) . .
O6 Er1 O3 N4 81(14) . .
O9 Er1 O3 N4 -60(14) . .
O10 Er1 O3 N4 1(18) . .
O8 Er1 O3 N4 -132(15) . .
O7 Er1 O3 N4 150(15) . .
O5 Er1 O3 N4 13(14) . .
O1 Er1 O5 C32 -54(18) . .
O3 Er1 O5 C32 119(15) . .
O6 Er1 O5 C32 11(14) . .
O9 Er1 O5 C32 -146(16) . .
O10 Er1 O5 C32 -68(15) . .
O8 Er1 O5 C32 167(14) . .
O7 Er1 O5 C32 67(16) . .
O1 Er1 O6 C34 140(14) . .
O3 Er1 O6 C34 -80(15) . .
O9 Er1 O6 C34 25(17) . .
O10 Er1 O6 C34 67(14) . .
O8 Er1 O6 C34 -158(13) . .
O7 Er1 O6 C34 -147(15) . .
O5 Er1 O6 C34 -11(14) . .
O1 Er1 O7 C37 -90(14) . .
O3 Er1 O7 C37 66(14) . .
O6 Er1 O7 C37 174(15) . .
O9 Er1 O7 C37 4(18) . .
O10 Er1 O7 C37 -137(13) . .
O8 Er1 O7 C37 -12(13) . .
O5 Er1 O7 C37 119(14) . .
O1 Er1 O8 C39 91(15) . .
O3 Er1 O8 C39 -63(14) . .
O6 Er1 O8 C39 23(18) . .
O9 Er1 O8 C39 -158(15) . .
O10 Er1 O8 C39 147(14) . .
O7 Er1 O8 C39 13(14) . .
O5 Er1 O8 C39 -111(14) . .
O1 Er1 O9 C42 -81(16) . .
O3 Er1 O9 C42 138(16) . .
O6 Er1 O9 C42 30(19) . .
O10 Er1 O9 C42 -12(16) . .
O8 Er1 O9 C42 -149(17) . .
O7 Er1 O9 C42 -165(14) . .
O5 Er1 O9 C42 66(16) . .
O1 Er1 O10 C44 124(16) . .
O3 Er1 O10 C44 -52(18) . .
O6 Er1 O10 C44 -140(16) . .
O9 Er1 O10 C44 13(15) . .
O8 Er1 O10 C44 68(16) . .
O7 Er1 O10 C44 171(14) . .
O5 Er1 O10 C44 -64(15) . .
O14 Er2 O11 N7 70(14) . .
O14 Er2 O11 N7 -74(14) 2_755 .
O11 Er2 O11 N7 179(14) 2_755 .
O15 Er2 O11 N7 -143(14) 2_755 .
O15 Er2 O11 N7 142(14) . .
O13 Er2 O11 N7 5(17) 2_755 .
O13 Er2 O11 N7 -5(13) . .
O14 Er2 O13 C62 138(15) . .
O14 Er2 O13 C62 -20(14) 2_755 .
O11 Er2 O13 C62 51(17) 2_755 .
O11 Er2 O13 C62 -126(15) . .
O15 Er2 O13 C62 -71(15) 2_755 .
O15 Er2 O13 C62 -174(13) . .
O13 Er2 O13 C62 61(14) 2_755 .
O14 Er2 O14 C65 -21(13) 2_755 .
O11 Er2 O14 C65 85(14) 2_755 .
O11 Er2 O14 C65 -128(14) . .
O15 Er2 O14 C65 164(13) 2_755 .
O15 Er2 O14 C65 157(15) . .
O13 Er2 O14 C65 17(14) 2_755 .
O13 Er2 O14 C65 -57(14) . .
O14 Er2 O15 C68 176(16) . .
O14 Er2 O15 C68 -6(18) 2_755 .
O11 Er2 O15 C68 -79(15) 2_755 .
O11 Er2 O15 C68 80(15) . .
O15 Er2 O15 C68 1(12) 2_755 .
O13 Er2 O15 C68 -132(14) 2_755 .
O13 Er2 O15 C68 127(15) . .
Er1 O1 N1 C1 -81(20) . .
Er1 O1 N1 C2 110(15) . .
Er1 O3 N4 C16 -83(20) . .
Er1 O3 N4 C17 111(15) . .
Er2 O11 N7 C46 83(20) . .
Er2 O11 N7 C47 -106(16) . .
O1 N1 C1 N2 -178(14) . .
C2 N1 C1 N2 -8(19) . .
O1 N1 C1 C8 0(27) . .
C2 N1 C1 C8 170(16) . .
O2 N2 C1 N1 179(16) . .
C5 N2 C1 N1 -7(20) . .
O2 N2 C1 C8 1(28) . .
C5 N2 C1 C8 175(16) . .
O1 N1 C2 C4 69(18) . .
C1 N1 C2 C4 -102(17) . .
O1 N1 C2 C3 -49(21) . .
C1 N1 C2 C3 140(17) . .
O1 N1 C2 C5 -171(14) . .
C1 N1 C2 C5 18(18) . .
O2 N2 C5 C7 -47(24) . .
C1 N2 C5 C7 139(17) . .
O2 N2 C5 C6 73(22) . .
C1 N2 C5 C6 -101(19) . .
O2 N2 C5 C2 -168(15) . .
C1 N2 C5 C2 18(19) . .
N1 C2 C5 N2 -19(16) . .
C4 C2 C5 N2 94(18) . .
C3 C2 C5 N2 -136(17) . .
N1 C2 C5 C7 -137(19) . .
C4 C2 C5 C7 -23(26) . .
C3 C2 C5 C7 106(23) . .
N1 C2 C5 C6 94(20) . .
C4 C2 C5 C6 -152(19) . .
C3 C2 C5 C6 -23(27) . .
N1 C1 C8 C13 -26(27) . .
N2 C1 C8 C13 152(17) . .
N1 C1 C8 C9 155(18) . .
N2 C1 C8 C9 -27(27) . .
C13 C8 C9 C10 -2(28) . .
C1 C8 C9 C10 178(17) . .
C8 C9 C10 C11 1(31) . .
C15 N3 C11 C10 173(22) . .
C14 N3 C11 C10 7(32) . .
C15 N3 C11 C12 -7(32) . .
C14 N3 C11 C12 -173(22) . .
C9 C10 C11 N3 -179(19) . .
C9 C10 C11 C12 2(30) . .
N3 C11 C12 C13 178(18) . .
C10 C11 C12 C13 -2(29) . .
C11 C12 C13 C8 1(28) . .
C9 C8 C13 C12 1(27) . .
C1 C8 C13 C12 -178(17) . .
O3 N4 C16 N5 -177(14) . .
C17 N4 C16 N5 -10(18) . .
O3 N4 C16 C23 0(26) . .
C17 N4 C16 C23 167(16) . .
O4 N5 C16 N4 178(15) . .
C20 N5 C16 N4 -7(19) . .
O4 N5 C16 C23 1(27) . .
C20 N5 C16 C23 176(15) . .
O3 N4 C17 C19 -49(20) . .
C16 N4 C17 C19 143(15) . .
O3 N4 C17 C18 70(18) . .
C16 N4 C17 C18 -98(17) . .
O3 N4 C17 C20 -171(13) . .
C16 N4 C17 C20 21(18) . .
O4 N5 C20 C22 -44(22) . .
C16 N5 C20 C22 141(16) . .
O4 N5 C20 C21 76(19) . .
C16 N5 C20 C21 -100(17) . .
O4 N5 C20 C17 -165(15) . .
C16 N5 C20 C17 19(18) . .
N4 C17 C20 N5 -22(15) . .
C19 C17 C20 N5 -140(15) . .
C18 C17 C20 N5 90(16) . .
N4 C17 C20 C22 -140(15) . .
C19 C17 C20 C22 102(19) . .
C18 C17 C20 C22 -27(21) . .
N4 C17 C20 C21 92(16) . .
C19 C17 C20 C21 -26(22) . .
C18 C17 C20 C21 -156(16) . .
N4 C16 C23 C28 -27(26) . .
N5 C16 C23 C28 150(16) . .
N4 C16 C23 C24 154(16) . .
N5 C16 C23 C24 -29(25) . .
C28 C23 C24 C25 -2(24) . .
C16 C23 C24 C25 177(15) . .
C23 C24 C25 C26 0(26) . .
C29 N6 C26 C25 15(26) . .
C30 N6 C26 C25 175(17) . .
C29 N6 C26 C27 -165(17) . .
C30 N6 C26 C27 -5(25) . .
C24 C25 C26 N6 -177(16) . .
C24 C25 C26 C27 2(25) . .
N6 C26 C27 C28 177(16) . .
C25 C26 C27 C28 -3(24) . .
C26 C27 C28 C23 1(25) . .
C24 C23 C28 C27 1(24) . .
C16 C23 C28 C27 -177(15) . .
Er1 O5 C32 C33 -9(27) . .
Er1 O5 C32 C31 171(10) . .
F1' C31 C32 O5 41(28) . .
F3 C31 C32 O5 -166(18) . .
F2 C31 C32 O5 -41(24) . .
F2' C31 C32 O5 -77(23) . .
F1 C31 C32 O5 70(21) . .
F3' C31 C32 O5 167(20) . .
F1' C31 C32 C33 -139(25) . .
F3 C31 C32 C33 14(26) . .
F2 C31 C32 C33 139(20) . .
F2' C31 C32 C33 103(22) . .
F1 C31 C32 C33 -110(19) . .
F3' C31 C32 C33 -13(26) . .
O5 C32 C33 C34 1(28) . .
C31 C32 C33 C34 -180(15) . .
Er1 O6 C34 C33 9(26) . .
Er1 O6 C34 C35 -168(10) . .
C32 C33 C34 O6 0(28) . .
C32 C33 C34 C35 177(15) . .
O6 C34 C35 F6 -32(20) . .
C33 C34 C35 F6 150(15) . .
O6 C34 C35 F5 -155(14) . .
C33 C34 C35 F5 28(22) . .
O6 C34 C35 F4 86(17) . .
C33 C34 C35 F4 -91(18) . .
Er1 O7 C37 C38 8(26) . .
Er1 O7 C37 C36 -173(9) . .
F9' C36 C37 O7 -167(22) . .
F8 C36 C37 O7 47(22) . .
F7 C36 C37 O7 -73(20) . .
F8' C36 C37 O7 72(22) . .
F7' C36 C37 O7 -43(23) . .
F9 C36 C37 O7 172(15) . .
F9' C36 C37 C38 12(28) . .
F8 C36 C37 C38 -134(19) . .
F7 C36 C37 C38 106(20) . .
F8' C36 C37 C38 -109(21) . .
F7' C36 C37 C38 136(20) . .
F9 C36 C37 C38 -9(21) . .
O7 C37 C38 C39 3(27) . .
C36 C37 C38 C39 -176(14) . .
Er1 O8 C39 C38 -10(26) . .
Er1 O8 C39 C40 170(10) . .
C37 C38 C39 O8 -2(28) . .
C37 C38 C39 C40 179(15) . .
O8 C39 C40 F11 -55(22) . .
C38 C39 C40 F11 124(20) . .
O8 C39 C40 F12' 37(25) . .
C38 C39 C40 F12' -144(22) . .
O8 C39 C40 F10' 159(22) . .
C38 C39 C40 F10' -22(27) . .
O8 C39 C40 F10 180(18) . .
C38 C39 C40 F10 -1(24) . .
O8 C39 C40 F12 63(21) . .
C38 C39 C40 F12 -117(19) . .
O8 C39 C40 F11' -82(22) . .
C38 C39 C40 F11' 98(22) . .
Er1 O9 C42 C43 9(29) . .
Er1 O9 C42 C41 -167(12) . .
F14 C41 C42 O9 -35(24) . .
F13 C41 C42 O9 84(21) . .
F15 C41 C42 O9 -156(17) . .
F14 C41 C42 C43 148(18) . .
F13 C41 C42 C43 -93(22) . .
F15 C41 C42 C43 28(26) . .
O9 C42 C43 C44 1(32) . .
C41 C42 C43 C44 178(18) . .
Er1 O10 C44 C43 -11(29) . .
Er1 O10 C44 C45 171(12) . .
C42 C43 C44 O10 0(32) . .
C42 C43 C44 C45 178(18) . .
O10 C44 C45 F18' -72(50) . .
C43 C44 C45 F18' 110(49) . .
O10 C44 C45 F17 98(29) . .
C43 C44 C45 F17 -80(30) . .
O10 C44 C45 F16 -137(22) . .
C43 C44 C45 F16 45(28) . .
O10 C44 C45 F18 -28(26) . .
C43 C44 C45 F18 154(20) . .
O10 C44 C45 F17' 66(30) . .
C43 C44 C45 F17' -112(28) . .
O10 C44 C45 F16' 168(27) . .
C43 C44 C45 F16' -10(34) . .
O11 N7 C46 N8 177(14) . .
C47 N7 C46 N8 6(20) . .
O11 N7 C46 C53 0(28) . .
C47 N7 C46 C53 -172(16) . .
O12 N8 C46 N7 -179(16) . .
C50 N8 C46 N7 4(20) . .
O12 N8 C46 C53 -1(28) . .
C50 N8 C46 C53 -178(16) . .
O11 N7 C47 C49 -64(19) . .
C46 N7 C47 C49 108(17) . .
O11 N7 C47 C48 55(20) . .
C46 N7 C47 C48 -133(17) . .
O11 N7 C47 C50 176(13) . .
C46 N7 C47 C50 -12(18) . .
O12 N8 C50 C51 51(22) . .
C46 N8 C50 C51 -132(16) . .
O12 N8 C50 C52 -67(21) . .
C46 N8 C50 C52 110(17) . .
O12 N8 C50 C47 171(16) . .
C46 N8 C50 C47 -12(19) . .
N7 C47 C50 N8 13(16) . .
C49 C47 C50 N8 -101(17) . .
C48 C47 C50 N8 129(16) . .
N7 C47 C50 C51 129(15) . .
C49 C47 C50 C51 15(22) . .
C48 C47 C50 C51 -115(18) . .
N7 C47 C50 C52 -102(17) . .
C49 C47 C50 C52 144(17) . .
C48 C47 C50 C52 14(22) . .
N7 C46 C53 C58 33(26) . .
N8 C46 C53 C58 -144(17) . .
N7 C46 C53 C54 -149(18) . .
N8 C46 C53 C54 35(25) . .
C58 C53 C54 C55 1(25) . .
C46 C53 C54 C55 -178(16) . .
C53 C54 C55 C56 1(26) . .
C59 N9 C56 C55 174(17) . .
C60 N9 C56 C55 15(25) . .
C59 N9 C56 C57 -7(25) . .
C60 N9 C56 C57 -166(16) . .
C54 C55 C56 N9 178(16) . .
C54 C55 C56 C57 -1(25) . .
N9 C56 C57 C58 -179(16) . .
C55 C56 C57 C58 1(24) . .
C56 C57 C58 C53 1(25) . .
C54 C53 C58 C57 -1(24) . .
C46 C53 C58 C57 177(15) . .
Er2 O13 C62 C66 18(27) . 2_755
Er2 O13 C62 C61 -172(13) . .
Er2 O13 C62 C61' -149(19) . .
F20 C61 C62 O13 -78(24) . .
F21 C61 C62 O13 39(27) . .
F19 C61 C62 O13 155(21) . .
F20 C61 C62 C66 93(24) . 2_755
F21 C61 C62 C66 -150(20) . 2_755
F19 C61 C62 C66 -34(30) . 2_755
F20 C61 C62 C61' -175(61) . .
F21 C61 C62 C61' -58(45) . .
F19 C61 C62 C61' 58(47) . .
F19' C61' C62 O13 -44(37) . .
F20' C61' C62 O13 79(36) . .
F21' C61' C62 O13 -160(27) . .
F19' C61' C62 C66 147(28) . 2_755
F20' C61' C62 C66 -90(34) . 2_755
F21' C61' C62 C66 31(39) . 2_755
F19' C61' C62 C61 49(46) . .
F20' C61' C62 C61 172(69) . .
F21' C61' C62 C61 -67(49) . .
Er2 O14 C65 C66 -10(26) . .
Er2 O14 C65 C64 168(10) . .
F22 C64 C65 O14 -82(19) . .
F24 C64 C65 O14 157(15) . .
F23 C64 C65 O14 36(20) . .
F22 C64 C65 C66 97(19) . .
F24 C64 C65 C66 -25(23) . .
F23 C64 C65 C66 -146(16) . .
O14 C65 C66 C62 -3(28) . 2_755
C64 C65 C66 C62 179(16) . 2_755
Er2 O15 C68 C69 -1(26) . .
Er2 O15 C68 C67 179(11) . .
F26 C67 C68 O15 -47(30) . .
F27 C67 C68 O15 -171(22) . .
F25 C67 C68 O15 73(27) . .
F27' C67 C68 O15 159(27) . .
F25' C67 C68 O15 33(35) . .
F26' C67 C68 O15 -79(26) . .
F26 C67 C68 C69 133(25) . .
F27 C67 C68 C69 9(28) . .
F25 C67 C68 C69 -107(25) . .
F27' C67 C68 C69 -21(32) . .
F25' C67 C68 C69 -147(29) . .
F26' C67 C68 C69 101(24) . .
O15 C68 C69 C68 1(13) . 2_755
C67 C68 C69 C68 -179(17) . 2_755
C70 C71 C72 C73' 174(53) . .
C70 C71 C72 C73 -178(45) . .
C71 C72 C73 C74 159(52) . .
C73' C72 C73 C74 -42(100) . .
C72 C73 C74 C75 -136(55) . .
C73 C74 C75 C76 -53(62) . .
C71 C72 C73' C74' 79(79) . .
C73 C72 C73' C74' 53(100) . .
C72 C73' C74' C75' 135(72) . .
C73' C74' C75' C76' -36(95) . .
C74' C75' C76' C76' -165(91) . 7_556
